data_7009896
loop_
_publ_author_name
'Wadepohl, Hubert'
'Arnold, Ulrich'
'Kohl, Ute'
'Pritzkow, Hans'
'Wolf, Andreas'

_publ_section_title
;
 Hydroboration of metal--carbon triple bonds&#x200A;&#x2020;
;
_journal_issue 20
_journal_name_full 'Journal of the Chemical Society, Dalton Transactions'
_journal_page_first 3554
_journal_paper_doi 10.1039/b004256k
_journal_year 2000
_chemical_formula_sum 'C34 H41 B2 N6 O2 W'
_chemical_formula_weight 771.20
_chemical_name_systematic
;
 ?
;
_space_group_IT_number 2
_symmetry_cell_setting triclinic
_symmetry_space_group_name_Hall '-P 1'
_symmetry_space_group_name_H-M 'P -1'
_atom_sites_solution_hydrogens difmap
_atom_sites_solution_primary direct
_atom_sites_solution_secondary difmap
_audit_creation_method SHELXL-97
_cell_angle_alpha 84.29(6)
_cell_angle_beta 81.00(6)
_cell_angle_gamma 81.62(6)
_cell_formula_units_Z 2
_cell_length_a 10.308(8)
_cell_length_b 12.342(9)
_cell_length_c 13.508(10)
_cell_measurement_reflns_used 24
_cell_measurement_temperature 203(2)
_cell_measurement_theta_max 16.0
_cell_measurement_theta_min 15.1
_cell_volume 1674(2)
_computing_cell_refinement 'DIF4 (Stoe)'
_computing_data_collection 'DIF4 (Stoe)'
_computing_data_reduction 'REDU4 (Stoe)'
_computing_molecular_graphics 'ORTEP (C.K.Johnson, 1965)'
_computing_publication_material 'SHELXL-97 (Sheldrick, 1997)'
_computing_structure_refinement 'SHELXL-97 (Sheldrick, 1997)'
_computing_structure_solution 'SHELXS-86 (Sheldrick, 1990)'
_diffrn_ambient_temperature 203(2)
_diffrn_measured_fraction_theta_full 1.000
_diffrn_measured_fraction_theta_max 1.000
_diffrn_measurement_device_type 'Siemens-Stoe AED2'
_diffrn_measurement_method omega-scan
_diffrn_radiation_monochromator graphite
_diffrn_radiation_source 'fine-focus sealed tube'
_diffrn_radiation_type MoK\a
_diffrn_radiation_wavelength 0.71070
_diffrn_reflns_av_R_equivalents 0.0000
_diffrn_reflns_av_sigmaI/netI 0.0300
_diffrn_reflns_limit_h_max 14
_diffrn_reflns_limit_h_min -14
_diffrn_reflns_limit_k_max 17
_diffrn_reflns_limit_k_min -17
_diffrn_reflns_limit_l_max 18
_diffrn_reflns_limit_l_min 0
_diffrn_reflns_number 9760
_diffrn_reflns_theta_full 30.00
_diffrn_reflns_theta_max 30.00
_diffrn_reflns_theta_min 1.53
_diffrn_standards_decay_% 0
_diffrn_standards_interval_time 120
_diffrn_standards_number 3
_exptl_absorpt_coefficient_mu 3.490
_exptl_absorpt_correction_T_max 0.999
_exptl_absorpt_correction_T_min 0.455
_exptl_absorpt_correction_type psi-scan
_exptl_crystal_colour orange
_exptl_crystal_density_diffrn 1.530
_exptl_crystal_density_method 'not measured'
_exptl_crystal_description prism
_exptl_crystal_F_000 774
_exptl_crystal_size_max 0.65
_exptl_crystal_size_mid 0.55
_exptl_crystal_size_min 0.30
_refine_diff_density_max 1.660
_refine_diff_density_min -1.178
_refine_diff_density_rms 0.108
_refine_ls_extinction_method none
_refine_ls_goodness_of_fit_ref 1.072
_refine_ls_hydrogen_treatment refall
_refine_ls_matrix_type full
_refine_ls_number_parameters 566
_refine_ls_number_reflns 9760
_refine_ls_number_restraints 0
_refine_ls_restrained_S_all 1.072
_refine_ls_R_factor_all 0.0373
_refine_ls_R_factor_gt 0.0305
_refine_ls_shift/su_max 0.039
_refine_ls_shift/su_mean 0.002
_refine_ls_structure_factor_coef Fsqd
_refine_ls_weighting_details 'w=1/[\s^2^(Fo^2^)+(0.0442P)^2^+0.4952P] where P=(Fo^2^+2Fc^2^)/3'
_refine_ls_weighting_scheme calc
_refine_ls_wR_factor_gt 0.0746
_refine_ls_wR_factor_ref 0.0771
_reflns_number_gt 8813
_reflns_number_total 9760
_reflns_threshold_expression >2sigma(I)
_cod_data_source_file b004256k.txt
_cod_data_source_block complex16b
_cod_depositor_comments
;
The following automatic conversions were performed:

'_refine_ls_weighting_scheme' value 'calc
w=1/[\s^2^(Fo^2^)+(0.0442P)^2^+0.4952P] where P=(Fo^2^+2Fc^2^)/3' was
changed to 'calc'. New tag '_refine_ls_weighting_details' was
created. The value of the new tag was set to
'w=1/[\s^2^(Fo^2^)+(0.0442P)^2^+0.4952P] where P=(Fo^2^+2Fc^2^)/3'.

Automatic conversion script
Id: cif_fix_values 3143 2015-03-26 13:38:13Z robertas 
;
_cod_database_code 7009896

loop_
_symmetry_equiv_pos_as_xyz
'x, y, z'
'-x, -y, -z'

loop_
_atom_site_label
_atom_site_type_symbol
_atom_site_fract_x
_atom_site_fract_y
_atom_site_fract_z
_atom_site_U_iso_or_equiv
_atom_site_adp_type
_atom_site_occupancy
_atom_site_calc_flag
_atom_site_refinement_flags
_atom_site_disorder_assembly
_atom_site_disorder_group
W1 W 0.245362(11) 0.823903(9) 0.863371(8) 0.02617(4) Uani 1 d . . .
O1 O 0.2226(3) 0.6354(2) 0.7333(2) 0.0519(7) Uani 1 d . . .
O2 O 0.3754(3) 0.9525(2) 0.67133(19) 0.0504(7) Uani 1 d . . .
N1 N 0.4332(3) 0.7268(2) 0.88972(19) 0.0304(5) Uani 1 d . . .
N2 N 0.4527(2) 0.6960(2) 0.98862(19) 0.0290(5) Uani 1 d . . .
N3 N 0.3026(3) 0.9249(2) 0.97597(18) 0.0287(5) Uani 1 d . . .
N4 N 0.3406(3) 0.8714(2) 1.06423(18) 0.0293(5) Uani 1 d . . .
N5 N 0.1579(3) 0.7232(2) 0.99952(19) 0.0306(5) Uani 1 d . . .
N6 N 0.2204(3) 0.7068(2) 1.08491(19) 0.0299(5) Uani 1 d . . .
B1 B 0.0982(4) 0.8622(3) 0.7727(3) 0.0328(7) Uani 1 d . . .
B2 B 0.3564(4) 0.7448(3) 1.0792(3) 0.0308(7) Uani 1 d . . .
C1 C 0.0279(3) 0.9392(3) 0.8615(2) 0.0333(6) Uani 1 d . . .
C2 C -0.0053(4) 1.0583(3) 0.8174(3) 0.0423(8) Uani 1 d . . .
C3 C 0.0364(3) 0.8605(3) 0.6749(2) 0.0348(6) Uani 1 d . . .
C4 C 0.1162(4) 0.8512(3) 0.5812(3) 0.0430(8) Uani 1 d . . .
C5 C 0.0614(5) 0.8542(4) 0.4934(3) 0.0512(10) Uani 1 d . . .
C6 C -0.0744(5) 0.8665(4) 0.4968(3) 0.0529(10) Uani 1 d . . .
C7 C -0.1563(5) 0.8756(4) 0.5877(3) 0.0512(10) Uani 1 d . . .
C8 C -0.1011(4) 0.8736(3) 0.6761(3) 0.0424(8) Uani 1 d . . .
C9 C 0.2281(3) 0.7086(3) 0.7804(3) 0.0352(6) Uani 1 d . . .
C10 C 0.3270(4) 0.9063(3) 0.7450(2) 0.0361(7) Uani 1 d . . .
C11 C 0.5691(3) 0.6288(3) 0.9896(2) 0.0321(6) Uani 1 d . . .
C12 C 0.6273(3) 0.6173(3) 0.8910(3) 0.0359(7) Uani 1 d . . .
C13 C 0.5400(3) 0.6787(3) 0.8311(2) 0.0329(6) Uani 1 d . . .
C14 C 0.6194(4) 0.5769(3) 1.0835(3) 0.0400(7) Uani 1 d . . .
C15 C 0.5562(4) 0.6914(4) 0.7188(3) 0.0472(9) Uani 1 d . . .
C16 C 0.3639(3) 0.9462(3) 1.1240(2) 0.0334(6) Uani 1 d . . .
C17 C 0.3441(3) 1.0481(3) 1.0734(3) 0.0358(7) Uani 1 d . . .
C18 C 0.3062(3) 1.0325(3) 0.9818(2) 0.0308(6) Uani 1 d . . .
C19 C 0.3968(4) 0.9156(4) 1.2277(3) 0.0443(8) Uani 1 d . . .
C20 C 0.2742(4) 1.1185(3) 0.9000(3) 0.0406(7) Uani 1 d . . .
C21 C 0.1467(4) 0.6517(3) 1.1592(3) 0.0366(7) Uani 1 d . . .
C22 C 0.0366(4) 0.6296(3) 1.1221(3) 0.0400(7) Uani 1 d . . .
C23 C 0.0470(3) 0.6742(3) 1.0218(3) 0.0351(6) Uani 1 d . . .
C24 C 0.1848(5) 0.6260(4) 1.2625(3) 0.0506(9) Uani 1 d . . .
C25 C -0.0441(4) 0.6675(4) 0.9480(3) 0.0433(8) Uani 1 d . . .
C26 C -0.1154(5) 0.5728(4) 0.5112(3) 0.0556(10) Uani 1 d . . .
C27 C -0.0119(5) 0.5840(4) 0.5618(3) 0.0548(11) Uani 1 d . . .
C28 C 0.1027(5) 0.5122(4) 0.5508(3) 0.0544(10) Uani 1 d . . .
C29 C 0.6059(7) 0.7848(5) 0.4036(5) 0.0738(16) Uani 1 d . . .
C30 C 0.6600(7) 0.6949(9) 0.3435(5) 0.098(3) Uani 1 d . . .
C31 C 0.5908(9) 0.6062(6) 0.3488(4) 0.086(2) Uani 1 d . . .
C32 C 0.4735(7) 0.6051(5) 0.4087(5) 0.0805(17) Uani 1 d . . .
H32 H 0.4271 0.5444 0.4116 0.097 Uiso 1 calc R . .
C33 C 0.4224(7) 0.6890(5) 0.4641(5) 0.0781(16) Uani 1 d . . .
C34 C 0.4859(6) 0.7778(5) 0.4631(4) 0.0659(13) Uani 1 d . . .
H2 H 0.392(4) 0.715(4) 1.157(3) 0.051(12) Uiso 1 d . . .
H1A H -0.052(4) 0.901(3) 0.889(3) 0.032(9) Uiso 1 d . . .
H1B H 0.074(4) 0.942(3) 0.921(3) 0.043(11) Uiso 1 d . . .
H2A H -0.029(5) 1.105(4) 0.869(4) 0.056(13) Uiso 1 d . . .
H2B H -0.073(6) 1.065(5) 0.788(4) 0.066(16) Uiso 1 d . . .
H2C H 0.078(5) 1.089(4) 0.775(3) 0.057(13) Uiso 1 d . . .
H4 H 0.208(4) 0.842(3) 0.576(3) 0.029(9) Uiso 1 d . . .
H5 H 0.117(5) 0.853(4) 0.429(4) 0.060(14) Uiso 1 d . . .
H6 H -0.113(4) 0.872(4) 0.435(3) 0.051(12) Uiso 1 d . . .
H7 H -0.245(6) 0.885(5) 0.589(4) 0.071(16) Uiso 1 d . . .
H8 H -0.155(4) 0.879(4) 0.737(3) 0.043(11) Uiso 1 d . . .
H12 H 0.716(4) 0.578(4) 0.866(3) 0.043(11) Uiso 1 d . . .
H14A H 0.556(5) 0.540(4) 1.123(3) 0.052(13) Uiso 1 d . . .
H14B H 0.652(5) 0.621(4) 1.121(4) 0.064(15) Uiso 1 d . . .
H14C H 0.695(5) 0.530(5) 1.070(4) 0.066(15) Uiso 1 d . . .
H15A H 0.643(5) 0.664(4) 0.697(3) 0.051(12) Uiso 1 d . . .
H15B H 0.481(7) 0.662(6) 0.694(5) 0.10(2) Uiso 1 d . . .
H15C H 0.535(7) 0.750(6) 0.694(5) 0.10(3) Uiso 1 d . . .
H17 H 0.354(4) 1.109(3) 1.092(3) 0.032(9) Uiso 1 d . . .
H19A H 0.429(6) 0.978(5) 1.254(4) 0.075(17) Uiso 1 d . . .
H19B H 0.457(6) 0.851(5) 1.236(4) 0.078(17) Uiso 1 d . . .
H19C H 0.321(7) 0.912(6) 1.282(5) 0.11(2) Uiso 1 d . . .
H20A H 0.323(5) 1.179(4) 0.899(3) 0.055(13) Uiso 1 d . . .
H20B H 0.295(4) 1.083(4) 0.827(3) 0.050(12) Uiso 1 d . . .
H20C H 0.183(5) 1.142(4) 0.904(3) 0.050(12) Uiso 1 d . . .
H22 H -0.036(5) 0.597(4) 1.154(4) 0.071(16) Uiso 1 d . . .
H24A H 0.274(7) 0.580(6) 1.262(5) 0.11(2) Uiso 1 d . . .
H24B H 0.206(5) 0.681(4) 1.289(4) 0.057(14) Uiso 1 d . . .
H24C H 0.120(6) 0.581(5) 1.301(4) 0.074(16) Uiso 1 d . . .
H25A H -0.009(6) 0.660(5) 0.878(5) 0.091(19) Uiso 1 d . . .
H25B H -0.114(9) 0.730(8) 0.945(6) 0.15(3) Uiso 1 d . . .
H25C H -0.093(7) 0.616(6) 0.971(5) 0.10(2) Uiso 1 d . . .
H26 H -0.197(5) 0.620(4) 0.519(4) 0.062(14) Uiso 1 d . . .
H27 H -0.025(5) 0.644(5) 0.609(4) 0.067(15) Uiso 1 d . . .
H28 H 0.186(4) 0.526(3) 0.581(3) 0.042(11) Uiso 1 d . . .
H29 H 0.648(6) 0.833(5) 0.398(4) 0.064(17) Uiso 1 d . . .
H30 H 0.722(5) 0.710(4) 0.322(3) 0.041(13) Uiso 1 d . . .
H31 H 0.642(7) 0.543(6) 0.312(5) 0.10(2) Uiso 1 d . . .
H33 H 0.337(8) 0.673(7) 0.509(6) 0.13(3) Uiso 1 d . . .
H34 H 0.440(6) 0.833(5) 0.497(4) 0.089(19) Uiso 1 d . . .

loop_
_atom_site_aniso_label
_atom_site_aniso_U_11
_atom_site_aniso_U_22
_atom_site_aniso_U_33
_atom_site_aniso_U_23
_atom_site_aniso_U_13
_atom_site_aniso_U_12
W1 0.02781(6) 0.02394(6) 0.02718(6) -0.00597(4) -0.00504(4) -0.00100(4)
O1 0.0605(17) 0.0395(15) 0.0614(17) -0.0241(13) -0.0223(14) 0.0029(13)
O2 0.0671(18) 0.0475(16) 0.0372(13) -0.0004(11) 0.0007(12) -0.0201(14)
N1 0.0297(12) 0.0315(13) 0.0297(12) -0.0043(10) -0.0048(9) -0.0010(10)
N2 0.0275(12) 0.0273(12) 0.0322(12) -0.0040(10) -0.0069(9) 0.0000(9)
N3 0.0313(12) 0.0251(12) 0.0303(12) -0.0049(9) -0.0048(9) -0.0030(10)
N4 0.0305(12) 0.0309(13) 0.0279(11) -0.0067(10) -0.0063(9) -0.0035(10)
N5 0.0309(12) 0.0288(13) 0.0327(12) -0.0042(10) -0.0059(10) -0.0034(10)
N6 0.0326(13) 0.0247(12) 0.0318(12) -0.0016(9) -0.0032(10) -0.0038(10)
B1 0.0350(17) 0.0295(17) 0.0343(16) -0.0073(13) -0.0051(13) -0.0022(13)
B2 0.0326(16) 0.0306(17) 0.0300(15) -0.0038(12) -0.0065(12) -0.0041(13)
C1 0.0295(15) 0.0346(16) 0.0348(15) -0.0092(12) -0.0053(12) 0.0043(12)
C2 0.047(2) 0.0330(18) 0.0469(19) -0.0088(15) -0.0147(16) 0.0069(15)
C3 0.0402(17) 0.0327(16) 0.0323(14) -0.0066(12) -0.0094(12) -0.0007(13)
C4 0.050(2) 0.042(2) 0.0379(17) -0.0108(14) -0.0076(15) -0.0034(16)
C5 0.072(3) 0.051(2) 0.0330(17) -0.0075(16) -0.0085(17) -0.013(2)
C6 0.074(3) 0.049(2) 0.043(2) -0.0010(17) -0.0291(19) -0.012(2)
C7 0.055(2) 0.050(2) 0.054(2) -0.0031(18) -0.0272(19) -0.0049(19)
C8 0.0430(19) 0.046(2) 0.0412(18) -0.0060(15) -0.0160(15) -0.0019(15)
C9 0.0363(16) 0.0314(16) 0.0383(16) -0.0070(12) -0.0094(12) 0.0013(13)
C10 0.0421(17) 0.0336(16) 0.0341(15) -0.0099(12) -0.0071(13) -0.0037(13)
C11 0.0298(14) 0.0259(14) 0.0426(16) -0.0052(12) -0.0101(12) -0.0028(11)
C12 0.0282(15) 0.0361(17) 0.0427(17) -0.0109(13) -0.0032(12) 0.0010(12)
C13 0.0289(14) 0.0326(16) 0.0376(15) -0.0099(12) -0.0016(11) -0.0035(12)
C14 0.0369(18) 0.0357(18) 0.0487(19) 0.0009(15) -0.0147(15) -0.0022(15)
C15 0.041(2) 0.059(3) 0.0381(18) -0.0130(18) 0.0010(15) 0.0044(18)
C16 0.0282(14) 0.0394(17) 0.0350(15) -0.0142(13) -0.0048(11) -0.0050(12)
C17 0.0334(16) 0.0355(17) 0.0418(17) -0.0161(14) -0.0035(12) -0.0078(13)
C18 0.0286(14) 0.0294(15) 0.0351(14) -0.0086(11) -0.0010(11) -0.0054(11)
C19 0.0427(19) 0.056(2) 0.0373(17) -0.0172(16) -0.0126(15) -0.0008(17)
C20 0.050(2) 0.0272(16) 0.0448(18) -0.0061(13) -0.0043(15) -0.0053(15)
C21 0.0404(17) 0.0290(15) 0.0371(16) -0.0011(12) 0.0025(13) -0.0034(13)
C22 0.0407(18) 0.0319(17) 0.0465(18) -0.0011(14) 0.0004(14) -0.0105(14)
C23 0.0323(15) 0.0284(15) 0.0457(17) -0.0078(13) -0.0039(13) -0.0060(12)
C24 0.060(3) 0.054(3) 0.0370(18) 0.0051(17) -0.0064(17) -0.012(2)
C25 0.0363(18) 0.045(2) 0.053(2) -0.0069(17) -0.0086(15) -0.0146(16)
C26 0.058(3) 0.051(2) 0.056(2) -0.0003(19) -0.0115(19) 0.002(2)
C27 0.081(3) 0.037(2) 0.051(2) -0.0043(17) -0.018(2) -0.011(2)
C28 0.062(3) 0.048(2) 0.058(2) 0.0018(19) -0.019(2) -0.014(2)
C29 0.085(4) 0.062(3) 0.079(4) 0.019(3) -0.040(3) -0.009(3)
C30 0.066(4) 0.139(8) 0.061(3) 0.034(4) 0.001(3) 0.038(4)
C31 0.132(6) 0.064(4) 0.054(3) -0.019(3) -0.034(3) 0.041(4)
C32 0.111(5) 0.059(3) 0.075(4) -0.004(3) -0.039(4) 0.001(3)
C33 0.097(5) 0.062(3) 0.071(3) -0.003(3) -0.007(3) -0.004(3)
C34 0.088(4) 0.058(3) 0.048(2) -0.013(2) -0.014(2) 0.011(3)

loop_
_atom_type_symbol
_atom_type_description
_atom_type_scat_dispersion_real
_atom_type_scat_dispersion_imag
_atom_type_scat_source
C C 0.0033 0.0016 'International Tables Vol C Tables 4.2.6.8 and 6.1.1.4'
H H 0.0000 0.0000 'International Tables Vol C Tables 4.2.6.8 and 6.1.1.4'
B B 0.0013 0.0007 'International Tables Vol C Tables 4.2.6.8 and 6.1.1.4'
N N 0.0061 0.0033 'International Tables Vol C Tables 4.2.6.8 and 6.1.1.4'
O O 0.0106 0.0060 'International Tables Vol C Tables 4.2.6.8 and 6.1.1.4'
W W -0.8490 6.8722 'International Tables Vol C Tables 4.2.6.8 and 6.1.1.4'

loop_
_geom_angle_atom_site_label_1
_geom_angle_atom_site_label_2
_geom_angle_atom_site_label_3
_geom_angle
_geom_angle_site_symmetry_1
_geom_angle_site_symmetry_3
_geom_angle_publ_flag
C9 W1 C10 89.96(15) . . ?
C9 W1 B1 65.05(15) . . ?
C10 W1 B1 75.42(16) . . ?
C9 W1 N1 85.62(13) . . ?
C10 W1 N1 93.09(14) . . ?
B1 W1 N1 148.07(12) . . ?
C9 W1 N3 165.52(12) . . ?
C10 W1 N3 95.48(13) . . ?
B1 W1 N3 129.33(13) . . ?
N1 W1 N3 80.70(11) . . ?
C9 W1 N5 89.03(14) . . ?
C10 W1 N5 177.71(12) . . ?
B1 W1 N5 105.98(14) . . ?
N1 W1 N5 84.78(12) . . ?
N3 W1 N5 85.03(11) . . ?
C9 W1 C1 101.15(14) . . ?
C10 W1 C1 92.70(15) . . ?
B1 W1 C1 40.50(13) . . ?
N1 W1 C1 171.10(10) . . ?
N3 W1 C1 92.02(12) . . ?
N5 W1 C1 89.52(12) . . ?
C13 N1 N2 106.5(3) . . ?
C13 N1 W1 135.3(2) . . ?
N2 N1 W1 117.95(19) . . ?
C11 N2 N1 109.4(3) . . ?
C11 N2 B2 128.6(3) . . ?
N1 N2 B2 121.8(2) . . ?
C18 N3 N4 106.5(2) . . ?
C18 N3 W1 135.1(2) . . ?
N4 N3 W1 118.37(19) . . ?
C16 N4 N3 109.5(3) . . ?
C16 N4 B2 130.3(3) . . ?
N3 N4 B2 120.2(2) . . ?
C23 N5 N6 106.8(3) . . ?
C23 N5 W1 133.7(2) . . ?
N6 N5 W1 119.48(19) . . ?
C21 N6 N5 109.6(3) . . ?
C21 N6 B2 131.6(3) . . ?
N5 N6 B2 118.7(2) . . ?
C3 B1 C1 121.7(3) . . ?
C3 B1 W1 154.7(3) . . ?
C1 B1 W1 83.4(2) . . ?
N6 B2 N4 108.9(3) . . ?
N6 B2 N2 110.0(3) . . ?
N4 B2 N2 109.2(3) . . ?
N6 B2 H2 106(2) . . ?
N4 B2 H2 110(2) . . ?
N2 B2 H2 113(2) . . ?
C2 C1 B1 109.9(3) . . ?
C2 C1 W1 129.8(3) . . ?
B1 C1 W1 56.12(17) . . ?
C2 C1 H1A 114(2) . . ?
B1 C1 H1A 101(2) . . ?
W1 C1 H1A 116(2) . . ?
C2 C1 H1B 107(2) . . ?
B1 C1 H1B 119(2) . . ?
W1 C1 H1B 63(2) . . ?
H1A C1 H1B 105(3) . . ?
C1 C2 H2A 110(3) . . ?
C1 C2 H2B 111(4) . . ?
H2A C2 H2B 104(5) . . ?
C1 C2 H2C 112(3) . . ?
H2A C2 H2C 103(4) . . ?
H2B C2 H2C 115(4) . . ?
C4 C3 C8 117.3(3) . . ?
C4 C3 B1 121.2(3) . . ?
C8 C3 B1 121.4(3) . . ?
C5 C4 C3 121.4(4) . . ?
C5 C4 H4 118(2) . . ?
C3 C4 H4 121(2) . . ?
C6 C5 C4 120.1(4) . . ?
C6 C5 H5 119(3) . . ?
C4 C5 H5 120(3) . . ?
C5 C6 C7 120.2(4) . . ?
C5 C6 H6 120(3) . . ?
C7 C6 H6 119(3) . . ?
C6 C7 C8 119.7(4) . . ?
C6 C7 H7 119(3) . . ?
C8 C7 H7 121(3) . . ?
C7 C8 C3 121.3(4) . . ?
C7 C8 H8 121(3) . . ?
C3 C8 H8 118(3) . . ?
O1 C9 W1 176.3(3) . . ?
O2 C10 W1 177.2(3) . . ?
N2 C11 C12 108.1(3) . . ?
N2 C11 C14 123.9(3) . . ?
C12 C11 C14 128.0(3) . . ?
C11 C12 C13 106.2(3) . . ?
C11 C12 H12 128(2) . . ?
C13 C12 H12 126(2) . . ?
N1 C13 C12 109.9(3) . . ?
N1 C13 C15 123.0(3) . . ?
C12 C13 C15 127.1(3) . . ?
C11 C14 H14A 110(3) . . ?
C11 C14 H14B 117(3) . . ?
H14A C14 H14B 110(4) . . ?
C11 C14 H14C 112(3) . . ?
H14A C14 H14C 110(4) . . ?
H14B C14 H14C 97(4) . . ?
C13 C15 H15A 106(3) . . ?
C13 C15 H15B 110(4) . . ?
H15A C15 H15B 120(5) . . ?
C13 C15 H15C 117(5) . . ?
H15A C15 H15C 113(6) . . ?
H15B C15 H15C 91(6) . . ?
N4 C16 C17 107.6(3) . . ?
N4 C16 C19 122.6(3) . . ?
C17 C16 C19 129.7(3) . . ?
C16 C17 C18 106.9(3) . . ?
C16 C17 H17 128(3) . . ?
C18 C17 H17 125(3) . . ?
N3 C18 C17 109.4(3) . . ?
N3 C18 C20 123.3(3) . . ?
C17 C18 C20 127.3(3) . . ?
C16 C19 H19A 110(3) . . ?
C16 C19 H19B 116(3) . . ?
H19A C19 H19B 110(5) . . ?
C16 C19 H19C 116(4) . . ?
H19A C19 H19C 94(5) . . ?
H19B C19 H19C 107(5) . . ?
C18 C20 H20A 111(3) . . ?
C18 C20 H20B 110(2) . . ?
H20A C20 H20B 110(4) . . ?
C18 C20 H20C 112(3) . . ?
H20A C20 H20C 111(4) . . ?
H20B C20 H20C 101(3) . . ?
N6 C21 C22 108.0(3) . . ?
N6 C21 C24 122.3(3) . . ?
C22 C21 C24 129.7(3) . . ?
C21 C22 C23 106.6(3) . . ?
C21 C22 H22 131(3) . . ?
C23 C22 H22 123(3) . . ?
N5 C23 C22 109.0(3) . . ?
N5 C23 C25 123.6(3) . . ?
C22 C23 C25 127.3(3) . . ?
C21 C24 H24A 112(4) . . ?
C21 C24 H24B 115(3) . . ?
H24A C24 H24B 95(5) . . ?
C21 C24 H24C 107(3) . . ?
H24A C24 H24C 106(5) . . ?
H24B C24 H24C 120(4) . . ?
C23 C25 H25A 120(4) . . ?
C23 C25 H25B 114(5) . . ?
H25A C25 H25B 103(6) . . ?
C23 C25 H25C 108(5) . . ?
H25A C25 H25C 110(6) . . ?
H25B C25 H25C 99(6) . . ?
C27 C26 C28 119.6(4) . 2_566 ?
C27 C26 H26 123(3) . . ?
C28 C26 H26 118(3) 2_566 . ?
C28 C27 C26 120.5(4) . . ?
C28 C27 H27 121(3) . . ?
C26 C27 H27 118(3) . . ?
C27 C28 C26 119.8(4) . 2_566 ?
C27 C28 H28 121(2) . . ?
C26 C28 H28 119(2) 2_566 . ?
C34 C29 C30 117.4(7) . . ?
C34 C29 H29 127(4) . . ?
C30 C29 H29 116(4) . . ?
C31 C30 C29 119.1(6) . . ?
C31 C30 H30 139(4) . . ?
C29 C30 H30 102(5) . . ?
C32 C31 C30 120.3(6) . . ?
C32 C31 H31 126(4) . . ?
C30 C31 H31 113(4) . . ?
C33 C32 C31 120.8(7) . . ?
C33 C32 H32 119.6 . . ?
C31 C32 H32 119.6 . . ?
C32 C33 C34 121.8(7) . . ?
C32 C33 H33 111(5) . . ?
C34 C33 H33 127(5) . . ?
C33 C34 C29 120.6(6) . . ?
C33 C34 H34 116(4) . . ?
C29 C34 H34 123(4) . . ?

loop_
_geom_bond_atom_site_label_1
_geom_bond_atom_site_label_2
_geom_bond_distance
_geom_bond_site_symmetry_2
_geom_bond_publ_flag
W1 C9 1.941(4) . ?
W1 C10 1.951(4) . ?
W1 B1 2.069(4) . ?
W1 N1 2.183(3) . ?
W1 N3 2.255(3) . ?
W1 N5 2.257(3) . ?
W1 C1 2.476(4) . ?
O1 C9 1.168(4) . ?
O2 C10 1.174(4) . ?
N1 C13 1.350(4) . ?
N1 N2 1.390(4) . ?
N2 C11 1.356(4) . ?
N2 B2 1.562(4) . ?
N3 C18 1.344(4) . ?
N3 N4 1.388(4) . ?
N4 C16 1.355(4) . ?
N4 B2 1.543(5) . ?
N5 C23 1.349(4) . ?
N5 N6 1.391(4) . ?
N6 C21 1.350(4) . ?
N6 B2 1.530(4) . ?
B1 C3 1.557(5) . ?
B1 C1 1.619(5) . ?
B2 H2 1.18(4) . ?
C1 C2 1.541(5) . ?
C1 H1A 1.01(4) . ?
C1 H1B 1.00(4) . ?
C2 H2A 0.93(5) . ?
C2 H2B 0.85(6) . ?
C2 H2C 1.05(5) . ?
C3 C4 1.402(5) . ?
C3 C8 1.401(5) . ?
C4 C5 1.386(5) . ?
C4 H4 0.92(4) . ?
C5 C6 1.380(7) . ?
C5 H5 0.97(5) . ?
C6 C7 1.382(7) . ?
C6 H6 0.97(4) . ?
C7 C8 1.397(5) . ?
C7 H7 0.90(5) . ?
C8 H8 0.92(4) . ?
C11 C12 1.385(5) . ?
C11 C14 1.494(5) . ?
C12 C13 1.396(5) . ?
C12 H12 1.00(4) . ?
C13 C15 1.495(5) . ?
C14 H14A 0.92(5) . ?
C14 H14B 0.91(5) . ?
C14 H14C 0.90(6) . ?
C15 H15A 0.93(5) . ?
C15 H15B 1.01(7) . ?
C15 H15C 0.79(8) . ?
C16 C17 1.375(5) . ?
C16 C19 1.492(5) . ?
C17 C18 1.393(4) . ?
C17 H17 0.84(4) . ?
C18 C20 1.495(5) . ?
C19 H19A 1.00(6) . ?
C19 H19B 0.94(6) . ?
C19 H19C 0.98(7) . ?
C20 H20A 0.96(5) . ?
C20 H20B 1.10(4) . ?
C20 H20C 0.94(5) . ?
C21 C22 1.381(5) . ?
C21 C24 1.500(5) . ?
C22 C23 1.404(5) . ?
C22 H22 0.93(5) . ?
C23 C25 1.488(5) . ?
C24 H24A 1.01(7) . ?
C24 H24B 0.86(5) . ?
C24 H24C 0.98(6) . ?
C25 H25A 0.96(6) . ?
C25 H25B 0.98(10) . ?
C25 H25C 0.87(8) . ?
C26 C27 1.384(7) . ?
C26 C28 1.385(7) 2_566 ?
C26 H26 0.95(5) . ?
C27 C28 1.367(7) . ?
C27 H27 1.01(5) . ?
C28 C26 1.385(7) 2_566 ?
C28 H28 1.05(4) . ?
C29 C34 1.375(9) . ?
C29 C30 1.435(11) . ?
C29 H29 0.77(5) . ?
C30 C31 1.381(12) . ?
C30 H30 0.70(4) . ?
C31 C32 1.347(10) . ?
C31 H31 1.00(7) . ?
C32 C33 1.336(8) . ?
C32 H32 0.9400 . ?
C33 C34 1.354(9) . ?
C33 H33 1.02(8) . ?
C34 H34 0.89(6) . ?
